data_1550745
loop_
_publ_author_name
'Heider, Yannic'
'Poitiers, Nadine Elisabeth'
'Willmes, Philipp'
'Leszczynska, Kinga'
'Huch, Volker'
'Scheschkewitz, David'

_publ_section_title
;
 Site-Selective Functionalization of Si6R6 Siliconoids
;
_journal_name_full 'Chemical Science'
_journal_paper_doi 10.1039/C8SC05591B
_journal_year 2019
_chemical_formula_moiety 'C158 H252 B2 Li2 O2 Si12, 2(C6 H6)'
_chemical_formula_sum 'C170 H264 B2 Li2 O2 Si12'
_chemical_formula_weight 2712.38
_chemical_properties_physical Air-sensitive,Moisture-sensitive
_space_group_crystal_system monoclinic
_space_group_IT_number 14
_space_group_name_Hall '-P 2ybc'
_space_group_name_H-M_alt 'P 1 21/c 1'
_symmetry_space_group_name_Hall '-P 2ybc'
_symmetry_space_group_name_H-M 'P 1 21/c 1'
_atom_sites_solution_hydrogens mixed
_audit_creation_method SHELXL-2014/6
_audit_update_record
;
2018-11-06 deposited with the CCDC.    2019-03-07 downloaded from the CCDC.
;
_cell_angle_alpha 90
_cell_angle_beta 99.856(2)
_cell_angle_gamma 90
_cell_formula_units_Z 2
_cell_length_a 17.8496(8)
_cell_length_b 24.9370(10)
_cell_length_c 20.3519(9)
_cell_measurement_reflns_used 7163
_cell_measurement_temperature 192(2)
_cell_measurement_theta_max 29.40
_cell_measurement_theta_min 2.33
_cell_volume 8925.2(7)
_computing_cell_refinement 'Bruker SAINT'
_computing_data_collection 'Bruker APEX2'
_computing_data_reduction 'Bruker SAINT'
_computing_molecular_graphics 'Bruker SHELXTL'
_computing_publication_material 'Bruker SHELXTL'
_computing_structure_refinement 'SHELXL-2014/6 (Sheldrick, 2014)'
_computing_structure_solution 'SHELXS-97 (Sheldrick 2008)'
_diffrn_ambient_temperature 192(2)
_diffrn_measured_fraction_theta_full 1.000
_diffrn_measured_fraction_theta_max 0.998
_diffrn_measurement_device_type 'Bruker APEX-II CCD'
_diffrn_measurement_method '\f and \w scans'
_diffrn_radiation_type MoK\a
_diffrn_radiation_wavelength 0.71073
_diffrn_reflns_av_R_equivalents 0.0341
_diffrn_reflns_av_unetI/netI 0.0388
_diffrn_reflns_Laue_measured_fraction_full 1.000
_diffrn_reflns_Laue_measured_fraction_max 0.998
_diffrn_reflns_limit_h_max 24
_diffrn_reflns_limit_h_min -24
_diffrn_reflns_limit_k_max 22
_diffrn_reflns_limit_k_min -34
_diffrn_reflns_limit_l_max 28
_diffrn_reflns_limit_l_min -28
_diffrn_reflns_number 96855
_diffrn_reflns_point_group_measured_fraction_full 1.000
_diffrn_reflns_point_group_measured_fraction_max 0.998
_diffrn_reflns_theta_full 25.242
_diffrn_reflns_theta_max 29.617
_diffrn_reflns_theta_min 1.158
_exptl_absorpt_coefficient_mu 0.133
_exptl_absorpt_correction_T_max 0.7459
_exptl_absorpt_correction_T_min 0.6970
_exptl_absorpt_correction_type multi-scan
_exptl_absorpt_process_details 'SADABS 2014/5'
_exptl_crystal_colour yellow
_exptl_crystal_density_diffrn 1.009
_exptl_crystal_description block
_exptl_crystal_F_000 2968
_exptl_crystal_recrystallization_method 'Re-crystallisation from solvent: benzene'
_exptl_crystal_size_max 0.778
_exptl_crystal_size_mid 0.754
_exptl_crystal_size_min 0.306
_refine_diff_density_max 1.192
_refine_diff_density_min -0.383
_refine_diff_density_rms 0.092
_refine_ls_extinction_method none
_refine_ls_goodness_of_fit_ref 1.403
_refine_ls_hydrogen_treatment mixed
_refine_ls_matrix_type full
_refine_ls_number_parameters 950
_refine_ls_number_reflns 25096
_refine_ls_number_restraints 192
_refine_ls_restrained_S_all 1.421
_refine_ls_R_factor_all 0.0991
_refine_ls_R_factor_gt 0.0643
_refine_ls_shift/su_max 0.021
_refine_ls_shift/su_mean 0.000
_refine_ls_structure_factor_coef Fsqd
_refine_ls_weighting_details 'w=1/[\s^2^(Fo^2^)+(0.0560P)^2^+5.8666P] where P=(Fo^2^+2Fc^2^)/3'
_refine_ls_weighting_scheme calc
_refine_ls_wR_factor_gt 0.1752
_refine_ls_wR_factor_ref 0.1926
_reflns_Friedel_coverage 0.000
_reflns_number_gt 17999
_reflns_number_total 25096
_reflns_threshold_expression 'I > 2\s(I)'
_cod_data_source_file c8sc05591b2.cif
_cod_data_source_block sh3732
_cod_database_code 1550745
_shelx_space_group_comment
; 
The symmetry employed for this shelxl refinement is uniquely defined 
by the following loop, which should always be used as a source of 
symmetry information in preference to the above space-group names. 
They are only intended as comments. 
;
_shelx_estimated_absorpt_t_min 0.904
_shelx_estimated_absorpt_t_max 0.961
_shelxl_version_number 2014/6

loop_
_space_group_symop_operation_xyz
'x, y, z'
'-x, y+1/2, -z+1/2'
'-x, -y, -z'
'x, -y-1/2, z-1/2'

loop_
_atom_site_label
_atom_site_type_symbol
_atom_site_fract_x
_atom_site_fract_y
_atom_site_fract_z
_atom_site_U_iso_or_equiv
_atom_site_adp_type
_atom_site_occupancy
_atom_site_site_symmetry_order
_atom_site_calc_flag
_atom_site_refinement_flags_posn
_atom_site_refinement_flags_adp
_atom_site_refinement_flags_occupancy
_atom_site_disorder_assembly
_atom_site_disorder_group
Si1 Si 0.11056(3) 0.50956(2) 0.25633(3) 0.02140(13) Uani 1 1 d . . . . .
Si2 Si 0.14196(4) 0.54803(2) 0.15646(3) 0.02189(13) Uani 1 1 d . . . . .
Si3 Si 0.23000(3) 0.48356(2) 0.20583(3) 0.02260(13) Uani 1 1 d . . . . .
Si4 Si 0.14214(3) 0.42152(2) 0.23646(3) 0.02141(13) Uani 1 1 d . . . . .
Si5 Si 0.22200(3) 0.41014(2) 0.34187(3) 0.02148(13) Uani 1 1 d . . . . .
Si6 Si 0.23456(3) 0.50270(2) 0.31845(3) 0.02115(13) Uani 1 1 d . . . . .
B B 0.06915(17) 0.53283(12) 0.07079(14) 0.0302(6) Uani 1 1 d . . . . .
H1 H 0.0191(19) 0.5595(14) 0.0700(17) 0.054(9) Uiso 1 1 d . . . . .
H2 H 0.0455(17) 0.4887(12) 0.0732(15) 0.043(8) Uiso 1 1 d . . . . .
H3 H 0.102(2) 0.5400(14) 0.0235(17) 0.059(10) Uiso 1 1 d . . . . .
C1 C 0.08982(13) 0.37206(9) 0.17347(11) 0.0234(4) Uani 1 1 d . . . . .
C2 C 0.00990(13) 0.36749(9) 0.16281(11) 0.0256(5) Uani 1 1 d . . . . .
C3 C -0.02654(15) 0.33412(10) 0.11197(12) 0.0314(5) Uani 1 1 d . . . . .
H4 H -0.0805 0.3318 0.1048 0.038 Uiso 1 1 calc R U . . .
C4 C 0.01285(16) 0.30436(10) 0.07181(12) 0.0320(5) Uani 1 1 d . . . . .
C5 C 0.09121(15) 0.30808(10) 0.08384(12) 0.0329(5) Uani 1 1 d . . . . .
H5 H 0.1192 0.2876 0.0570 0.040 Uiso 1 1 calc R U . . .
C6 C 0.13089(14) 0.34061(9) 0.13362(12) 0.0277(5) Uani 1 1 d . . . . .
C7 C -0.03963(13) 0.39801(10) 0.20406(12) 0.0284(5) Uani 1 1 d . . . . .
H7 H -0.0060 0.4101 0.2459 0.034 Uiso 1 1 calc R U . . .
C8 C -0.07398(17) 0.44801(11) 0.16775(15) 0.0410(6) Uani 1 1 d . . . . .
H8A H -0.0331 0.4716 0.1586 0.061 Uiso 1 1 calc R U . . .
H8B H -0.1050 0.4669 0.1957 0.061 Uiso 1 1 calc R U . . .
H8C H -0.1059 0.4376 0.1256 0.061 Uiso 1 1 calc R U . . .
C9 C -0.10232(17) 0.36298(13) 0.22452(16) 0.0469(7) Uani 1 1 d . . . . .
H9A H -0.1397 0.3539 0.1849 0.070 Uiso 1 1 calc R U . . .
H9B H -0.1275 0.3826 0.2563 0.070 Uiso 1 1 calc R U . . .
H9C H -0.0799 0.3300 0.2454 0.070 Uiso 1 1 calc R U . . .
C10 C -0.02575(17) 0.26916(11) 0.01495(13) 0.0370(6) Uani 1 1 d . . . . .
H10 H 0.0073 0.2370 0.0128 0.044 Uiso 1 1 calc R U . . .
C11 C -0.0317(2) 0.29853(13) -0.05102(14) 0.0473(7) Uani 1 1 d . . . . .
H11A H -0.0531 0.2744 -0.0875 0.071 Uiso 1 1 calc R U . . .
H11B H 0.0190 0.3103 -0.0573 0.071 Uiso 1 1 calc R U . . .
H11C H -0.0648 0.3299 -0.0509 0.071 Uiso 1 1 calc R U . . .
C12 C -0.1040(2) 0.24912(14) 0.02309(16) 0.0575(9) Uani 1 1 d . . . . .
H12A H -0.1389 0.2796 0.0217 0.086 Uiso 1 1 calc R U . . .
H12B H -0.1005 0.2306 0.0660 0.086 Uiso 1 1 calc R U . . .
H12C H -0.1230 0.2242 -0.0132 0.086 Uiso 1 1 calc R U . . .
C13 C 0.21681(15) 0.34146(11) 0.14180(13) 0.0350(6) Uani 1 1 d . . . . .
H13 H 0.2366 0.3604 0.1846 0.042 Uiso 1 1 calc R U . . .
C14 C 0.2414(2) 0.37370(15) 0.08519(16) 0.0538(8) Uani 1 1 d . . . . .
H14A H 0.2232 0.3558 0.0426 0.081 Uiso 1 1 calc R U . . .
H14B H 0.2970 0.3761 0.0924 0.081 Uiso 1 1 calc R U . . .
H14C H 0.2198 0.4099 0.0844 0.081 Uiso 1 1 calc R U . . .
C15 C 0.25218(18) 0.28550(13) 0.14577(18) 0.0514(8) Uani 1 1 d . . . . .
H15A H 0.2341 0.2649 0.1809 0.077 Uiso 1 1 calc R U . . .
H15B H 0.3077 0.2886 0.1560 0.077 Uiso 1 1 calc R U . . .
H15C H 0.2375 0.2672 0.1029 0.077 Uiso 1 1 calc R U . . .
C16 C 0.27356(12) 0.56247(9) 0.37169(11) 0.0233(4) Uani 1 1 d . . . . .
C17 C 0.23363(13) 0.58171(9) 0.42160(11) 0.0259(5) Uani 1 1 d . . . . .
C18 C 0.25472(14) 0.63032(10) 0.45289(12) 0.0309(5) Uani 1 1 d . . . . .
H18 H 0.2273 0.6430 0.4859 0.037 Uiso 1 1 calc R U . . .
C19 C 0.31422(15) 0.66096(10) 0.43781(13) 0.0333(5) Uani 1 1 d . . . . .
C20 C 0.35524(14) 0.64034(10) 0.39157(13) 0.0335(5) Uani 1 1 d . . . . .
H20 H 0.3975 0.6600 0.3818 0.040 Uiso 1 1 calc R U . . .
C21 C 0.33676(13) 0.59192(10) 0.35902(12) 0.0269(5) Uani 1 1 d . . . . .
C22 C 0.16840(14) 0.55127(10) 0.44382(12) 0.0294(5) Uani 1 1 d . . . . .
H22 H 0.1636 0.5159 0.4204 0.035 Uiso 1 1 calc R U . . .
C23 C 0.18352(17) 0.54029(12) 0.51924(14) 0.0408(6) Uani 1 1 d . . . . .
H23A H 0.2338 0.5239 0.5319 0.061 Uiso 1 1 calc R U . . .
H23B H 0.1446 0.5159 0.5305 0.061 Uiso 1 1 calc R U . . .
H23C H 0.1818 0.5741 0.5434 0.061 Uiso 1 1 calc R U . . .
C24 C 0.09312(14) 0.58085(11) 0.42460(14) 0.0358(6) Uani 1 1 d . . . . .
H24A H 0.0970 0.6164 0.4453 0.054 Uiso 1 1 calc R U . . .
H24B H 0.0526 0.5604 0.4401 0.054 Uiso 1 1 calc R U . . .
H24C H 0.0814 0.5847 0.3760 0.054 Uiso 1 1 calc R U . . .
C25 C 0.33400(16) 0.71469(11) 0.47114(15) 0.0420(7) Uani 1 1 d . . . . .
H25 H 0.2965 0.7218 0.5014 0.050 Uiso 1 1 calc R U . . .
C26 C 0.3268(3) 0.75969(13) 0.4199(2) 0.0674(11) Uani 1 1 d . . . . .
H26A H 0.3613 0.7529 0.3882 0.101 Uiso 1 1 calc R U . . .
H26B H 0.3400 0.7939 0.4426 0.101 Uiso 1 1 calc R U . . .
H26C H 0.2743 0.7612 0.3958 0.101 Uiso 1 1 calc R U . . .
C27 C 0.4130(2) 0.71388(16) 0.5136(2) 0.0646(10) Uani 1 1 d . . . . .
H27A H 0.4152 0.6859 0.5478 0.097 Uiso 1 1 calc R U . . .
H27B H 0.4237 0.7488 0.5352 0.097 Uiso 1 1 calc R U . . .
H27C H 0.4509 0.7064 0.4853 0.097 Uiso 1 1 calc R U . . .
C28 C 0.38954(13) 0.57154(11) 0.31306(13) 0.0316(5) Uani 1 1 d . . . . .
H28 H 0.3683 0.5370 0.2929 0.038 Uiso 1 1 calc R U . . .
C29 C 0.39480(19) 0.61026(16) 0.25698(16) 0.0552(9) Uani 1 1 d . . . . .
H29A H 0.3437 0.6175 0.2322 0.083 Uiso 1 1 calc R U . . .
H29B H 0.4262 0.5946 0.2269 0.083 Uiso 1 1 calc R U . . .
H29C H 0.4179 0.6439 0.2755 0.083 Uiso 1 1 calc R U . . .
C30 C 0.46811(17) 0.56023(14) 0.35265(17) 0.0503(8) Uani 1 1 d . . . . .
H30A H 0.4913 0.5939 0.3709 0.075 Uiso 1 1 calc R U . . .
H30B H 0.5000 0.5440 0.3233 0.075 Uiso 1 1 calc R U . . .
H30C H 0.4637 0.5355 0.3892 0.075 Uiso 1 1 calc R U . . .
C31 C 0.18740(13) 0.61790(9) 0.16012(11) 0.0228(4) Uani 1 1 d . . . . .
C32 C 0.23796(13) 0.62915(9) 0.11552(11) 0.0264(5) Uani 1 1 d . . . . .
C33 C 0.27335(15) 0.67939(10) 0.11686(12) 0.0311(5) Uani 1 1 d . . . . .
H33 H 0.3072 0.6862 0.0865 0.037 Uiso 1 1 calc R U . . .
C34 C 0.26076(15) 0.71931(10) 0.16083(13) 0.0316(5) Uani 1 1 d . . . . .
C35 C 0.21067(15) 0.70821(10) 0.20428(12) 0.0303(5) Uani 1 1 d . . . . .
H35 H 0.2013 0.7352 0.2348 0.036 Uiso 1 1 calc R U . . .
C36 C 0.17367(13) 0.65915(9) 0.20481(11) 0.0251(4) Uani 1 1 d . . . . .
C37 C 0.25620(15) 0.58882(10) 0.06420(12) 0.0319(5) Uani 1 1 d . . . . .
H37 H 0.2260 0.5557 0.0689 0.038 Uiso 1 1 calc R U . . .
C38 C 0.2306(2) 0.61026(13) -0.00643(14) 0.0530(8) Uani 1 1 d . . . . .
H38A H 0.1751 0.6140 -0.0151 0.080 Uiso 1 1 calc R U . . .
H38B H 0.2461 0.5852 -0.0387 0.080 Uiso 1 1 calc R U . . .
H38C H 0.2541 0.6453 -0.0108 0.080 Uiso 1 1 calc R U . . .
C39 C 0.33980(19) 0.57300(15) 0.0763(2) 0.0607(10) Uani 1 1 d . . . . .
H39A H 0.3711 0.6049 0.0736 0.091 Uiso 1 1 calc R U . . .
H39B H 0.3489 0.5470 0.0424 0.091 Uiso 1 1 calc R U . . .
H39C H 0.3532 0.5568 0.1206 0.091 Uiso 1 1 calc R U . . .
C40 C 0.30112(17) 0.77294(11) 0.16232(14) 0.0402(6) Uani 1 1 d . . . . .
H40 H 0.3349 0.7717 0.1279 0.048 Uiso 1 1 calc R U . . .
C41 C 0.2461(2) 0.81869(13) 0.1445(2) 0.0614(10) Uani 1 1 d . . . . .
H41A H 0.2127 0.8108 0.1022 0.092 Uiso 1 1 calc R U . . .
H41B H 0.2744 0.8518 0.1401 0.092 Uiso 1 1 calc R U . . .
H41C H 0.2154 0.8232 0.1797 0.092 Uiso 1 1 calc R U . . .
C42 C 0.3517(2) 0.78319(15) 0.2297(2) 0.0705(11) Uani 1 1 d . . . . .
H42A H 0.3835 0.8148 0.2265 0.106 Uiso 1 1 calc R U . . .
H42B H 0.3842 0.7519 0.2423 0.106 Uiso 1 1 calc R U . . .
H42C H 0.3197 0.7894 0.2636 0.106 Uiso 1 1 calc R U . . .
C43 C 0.11772(14) 0.65093(9) 0.25266(11) 0.0272(5) Uani 1 1 d . . . . .
H43 H 0.1294 0.6151 0.2741 0.033 Uiso 1 1 calc R U . . .
C44 C 0.03659(16) 0.64814(13) 0.21482(15) 0.0435(7) Uani 1 1 d . . . . .
H44A H 0.0211 0.6836 0.1965 0.065 Uiso 1 1 calc R U . . .
H44B H 0.0025 0.6369 0.2452 0.065 Uiso 1 1 calc R U . . .
H44C H 0.0338 0.6221 0.1784 0.065 Uiso 1 1 calc R U . . .
C45 C 0.1230(2) 0.69186(11) 0.30879(14) 0.0457(7) Uani 1 1 d . . . . .
H45A H 0.1096 0.7274 0.2899 0.069 Uiso 1 1 calc R U . . .
H45B H 0.1750 0.6926 0.3338 0.069 Uiso 1 1 calc R U . . .
H45C H 0.0877 0.6819 0.3387 0.069 Uiso 1 1 calc R U . . .
C46 C 0.28962(14) 0.35188(10) 0.33071(12) 0.0282(5) Uani 1 1 d . . . . .
C47 C 0.36389(15) 0.35643(11) 0.31478(14) 0.0348(6) Uani 1 1 d . . . . .
C48 C 0.40327(17) 0.31011(12) 0.30249(17) 0.0476(7) Uani 1 1 d . . . . .
H48 H 0.4523 0.3139 0.2908 0.057 Uiso 1 1 calc R U . . .
C49 C 0.37427(19) 0.25924(13) 0.30648(18) 0.0538(8) Uani 1 1 d . . . . .
C50 C 0.30301(18) 0.25481(12) 0.32408(17) 0.0464(7) Uani 1 1 d . . . . .
H50 H 0.2826 0.2201 0.3286 0.056 Uiso 1 1 calc R U . . .
C51 C 0.26033(15) 0.29943(10) 0.33537(13) 0.0334(5) Uani 1 1 d . . . . .
C52 C 0.40427(15) 0.40928(11) 0.30925(15) 0.0388(6) Uani 1 1 d . . . . .
H52 H 0.3714 0.4386 0.3221 0.047 Uiso 1 1 calc R U . . .
C53 C 0.41644(19) 0.41988(15) 0.23774(18) 0.0557(8) Uani 1 1 d . . . . .
H53A H 0.4528 0.3938 0.2256 0.084 Uiso 1 1 calc R U . . .
H53B H 0.4365 0.4562 0.2347 0.084 Uiso 1 1 calc R U . . .
H53C H 0.3679 0.4164 0.2072 0.084 Uiso 1 1 calc R U . . .
C54 C 0.48128(17) 0.41174(14) 0.35669(19) 0.0527(8) Uani 1 1 d . . . . .
H54A H 0.5149 0.3837 0.3446 0.079 Uiso 1 1 calc R U . . .
H54B H 0.4733 0.4062 0.4027 0.079 Uiso 1 1 calc R U . . .
H54C H 0.5046 0.4469 0.3530 0.079 Uiso 1 1 calc R U . . .
C55 C 0.4181(2) 0.20930(17) 0.2916(2) 0.0820(14) Uani 1 1 d D U . . .
H55A H 0.4634 0.2236 0.2744 0.098 Uiso 0.584(3) 1 calc R U P A 1
H55B H 0.3899 0.1796 0.3097 0.098 Uiso 0.416(3) 1 calc R U P A 2
C56A C 0.3800(6) 0.1762(4) 0.2385(5) 0.099(4) Uani 0.584(3) 1 d D U P A 1
H56A H 0.4163 0.1508 0.2248 0.149 Uiso 0.584(3) 1 calc R U P A 1
H56B H 0.3586 0.1988 0.2005 0.149 Uiso 0.584(3) 1 calc R U P A 1
H56C H 0.3389 0.1563 0.2540 0.149 Uiso 0.584(3) 1 calc R U P A 1
C57A C 0.4498(6) 0.1798(4) 0.3510(4) 0.117(3) Uani 0.584(3) 1 d D U P A 1
H57A H 0.4086 0.1670 0.3731 0.175 Uiso 0.584(3) 1 calc R U P A 1
H57B H 0.4835 0.2034 0.3814 0.175 Uiso 0.584(3) 1 calc R U P A 1
H57C H 0.4789 0.1492 0.3388 0.175 Uiso 0.584(3) 1 calc R U P A 1
C56B C 0.4927(4) 0.2053(4) 0.3309(5) 0.062(2) Uani 0.416(3) 1 d D U P A 2
H56D H 0.5148 0.1704 0.3233 0.093 Uiso 0.416(3) 1 calc R U P A 2
H56E H 0.4893 0.2090 0.3782 0.093 Uiso 0.416(3) 1 calc R U P A 2
H56F H 0.5251 0.2339 0.3180 0.093 Uiso 0.416(3) 1 calc R U P A 2
C57B C 0.4092(10) 0.1965(7) 0.2217(5) 0.107(5) Uani 0.416(3) 1 d D U P A 2
H57D H 0.4279 0.2263 0.1978 0.160 Uiso 0.416(3) 1 calc R U P A 2
H57E H 0.3553 0.1903 0.2041 0.160 Uiso 0.416(3) 1 calc R U P A 2
H57F H 0.4383 0.1640 0.2158 0.160 Uiso 0.416(3) 1 calc R U P A 2
C58 C 0.18232(16) 0.28845(10) 0.35303(14) 0.0354(6) Uani 1 1 d . . . . .
H58 H 0.1566 0.3239 0.3553 0.043 Uiso 1 1 calc R U . . .
C59 C 0.13205(18) 0.25486(12) 0.29969(17) 0.0475(7) Uani 1 1 d . . . . .
H59A H 0.1293 0.2722 0.2561 0.071 Uiso 1 1 calc R U . . .
H59B H 0.0808 0.2520 0.3107 0.071 Uiso 1 1 calc R U . . .
H59C H 0.1539 0.2189 0.2982 0.071 Uiso 1 1 calc R U . . .
C60 C 0.1896(2) 0.26260(13) 0.42214(17) 0.0531(8) Uani 1 1 d . . . . .
H60A H 0.2148 0.2277 0.4218 0.080 Uiso 1 1 calc R U . . .
H60B H 0.1388 0.2576 0.4335 0.080 Uiso 1 1 calc R U . . .
H60C H 0.2197 0.2859 0.4553 0.080 Uiso 1 1 calc R U . . .
C61 C 0.19589(13) 0.40305(9) 0.42930(11) 0.0250(4) Uani 1 1 d . . . . .
C62 C 0.25718(14) 0.40500(10) 0.48400(12) 0.0300(5) Uani 1 1 d . . . . .
C63 C 0.24302(16) 0.39934(11) 0.54894(13) 0.0372(6) Uani 1 1 d . . . . .
H63 H 0.2849 0.4000 0.5847 0.045 Uiso 1 1 calc R U . . .
C64 C 0.17096(16) 0.39279(11) 0.56335(12) 0.0368(6) Uani 1 1 d . . . . .
C65 C 0.11092(15) 0.39210(11) 0.51004(12) 0.0336(5) Uani 1 1 d . . . . .
H65 H 0.0606 0.3884 0.5188 0.040 Uiso 1 1 calc R U . . .
C66 C 0.12194(14) 0.39669(10) 0.44401(12) 0.0274(5) Uani 1 1 d . . . . .
C67 C 0.33978(14) 0.41273(12) 0.47567(13) 0.0355(6) Uani 1 1 d . . . . .
H67 H 0.3405 0.4158 0.4268 0.043 Uiso 1 1 calc R U . . .
C68 C 0.37403(17) 0.46432(13) 0.50847(15) 0.0458(7) Uani 1 1 d . . . . .
H68A H 0.3433 0.4950 0.4899 0.069 Uiso 1 1 calc R U . . .
H68B H 0.4261 0.4685 0.4999 0.069 Uiso 1 1 calc R U . . .
H68C H 0.3747 0.4625 0.5567 0.069 Uiso 1 1 calc R U . . .
C69 C 0.38769(18) 0.36381(14) 0.50130(17) 0.0526(8) Uani 1 1 d . . . . .
H69A H 0.4405 0.3697 0.4956 0.079 Uiso 1 1 calc R U . . .
H69B H 0.3676 0.3320 0.4760 0.079 Uiso 1 1 calc R U . . .
H69C H 0.3857 0.3584 0.5487 0.079 Uiso 1 1 calc R U . . .
C70 C 0.15795(19) 0.38744(14) 0.63513(13) 0.0470(7) Uani 1 1 d . . . . .
H70 H 0.2084 0.3809 0.6639 0.056 Uiso 1 1 calc R U . . .
C71 C 0.1256(2) 0.43930(15) 0.65855(17) 0.0631(10) Uani 1 1 d . . . . .
H71A H 0.1616 0.4687 0.6564 0.095 Uiso 1 1 calc R U . . .
H71B H 0.1172 0.4350 0.7046 0.095 Uiso 1 1 calc R U . . .
H71C H 0.0772 0.4476 0.6297 0.095 Uiso 1 1 calc R U . . .
C72 C 0.1062(3) 0.34056(15) 0.64453(18) 0.0662(11) Uani 1 1 d . . . . .
H72A H 0.0548 0.3477 0.6204 0.099 Uiso 1 1 calc R U . . .
H72B H 0.1046 0.3360 0.6921 0.099 Uiso 1 1 calc R U . . .
H72C H 0.1259 0.3077 0.6271 0.099 Uiso 1 1 calc R U . . .
C73 C 0.05109(13) 0.39408(10) 0.39032(12) 0.0281(5) Uani 1 1 d . . . . .
H73 H 0.0682 0.3902 0.3463 0.034 Uiso 1 1 calc R U . . .
C74 C 0.00535(15) 0.44579(11) 0.38840(14) 0.0364(6) Uani 1 1 d . . . . .
H74A H -0.0086 0.4522 0.4323 0.055 Uiso 1 1 calc R U . . .
H74B H -0.0409 0.4426 0.3548 0.055 Uiso 1 1 calc R U . . .
H74C H 0.0361 0.4758 0.3769 0.055 Uiso 1 1 calc R U . . .
C75 C 0.00056(17) 0.34584(12) 0.39913(16) 0.0443(7) Uani 1 1 d . . . . .
H75A H 0.0308 0.3129 0.4016 0.066 Uiso 1 1 calc R U . . .
H75B H -0.0412 0.3437 0.3611 0.066 Uiso 1 1 calc R U . . .
H75C H -0.0203 0.3501 0.4404 0.066 Uiso 1 1 calc R U . . .
Li Li 0.0649(3) 0.4758(3) -0.0248(3) 0.0549(14) Uani 1 1 d . . . . .
O O 0.14420(12) 0.44667(9) -0.06383(11) 0.0490(5) Uani 1 1 d . . . . .
C76 C 0.22165(19) 0.46338(14) -0.05528(19) 0.0552(8) Uani 1 1 d . . . . .
H76A H 0.2433 0.4668 -0.0073 0.066 Uiso 0.781(15) 1 calc R U P B 1
H76B H 0.2260 0.4984 -0.0772 0.066 Uiso 0.781(15) 1 calc R U P B 1
H76C H 0.2531 0.4451 -0.0170 0.066 Uiso 0.219(15) 1 calc R U P B 2
H76D H 0.2266 0.5027 -0.0494 0.066 Uiso 0.219(15) 1 calc R U P B 2
C77A C 0.2629(3) 0.4199(3) -0.0877(3) 0.0658(19) Uani 0.781(15) 1 d . . P B 1
H77A H 0.3094 0.4340 -0.1020 0.079 Uiso 0.781(15) 1 calc R U P B 1
H77B H 0.2764 0.3891 -0.0574 0.079 Uiso 0.781(15) 1 calc R U P B 1
C77B C 0.2424(13) 0.4452(10) -0.1216(12) 0.068(7) Uani 0.219(15) 1 d . . P B 2
H77C H 0.2338 0.4753 -0.1538 0.081 Uiso 0.219(15) 1 calc R U P B 2
H77D H 0.2971 0.4360 -0.1148 0.081 Uiso 0.219(15) 1 calc R U P B 2
C78 C 0.2041(3) 0.4053(2) -0.1457(3) 0.0873(14) Uani 1 1 d . . . . .
H78A H 0.2124 0.3686 -0.1613 0.105 Uiso 0.781(15) 1 calc R U P B 1
H78B H 0.2043 0.4307 -0.1830 0.105 Uiso 0.781(15) 1 calc R U P B 1
H78C H 0.2311 0.3715 -0.1313 0.105 Uiso 0.219(15) 1 calc R U P B 2
H78D H 0.1944 0.4068 -0.1950 0.105 Uiso 0.219(15) 1 calc R U P B 2
C79 C 0.1309(2) 0.40888(17) -0.1190(2) 0.0764(13) Uani 1 1 d . . . . .
H79A H 0.0893 0.4217 -0.1541 0.092 Uiso 1 1 calc R U . . .
H79B H 0.1167 0.3733 -0.1034 0.092 Uiso 1 1 calc R U . . .
C80_1 C 0.4364(4) 0.1464(3) 0.4931(3) 0.094(2) Uani 0.416(3) 1 d G U P A 2
H80_1 H 0.4242 0.1282 0.4516 0.113 Uiso 0.416(3) 1 calc R U P A 2
C81_1 C 0.4052(3) 0.1965(3) 0.5013(3) 0.077(2) Uani 0.416(3) 1 d G U P A 2
H81_1 H 0.3717 0.2126 0.4655 0.092 Uiso 0.416(3) 1 calc R U P A 2
C82_1 C 0.4230(3) 0.2230(2) 0.5620(3) 0.0689(19) Uani 0.416(3) 1 d G U P A 2
H82_1 H 0.4017 0.2573 0.5677 0.083 Uiso 0.416(3) 1 calc R U P A 2
C83_1 C 0.4721(4) 0.1994(3) 0.6145(3) 0.076(2) Uani 0.416(3) 1 d G U P A 2
H83_1 H 0.4843 0.2176 0.6560 0.091 Uiso 0.416(3) 1 calc R U P A 2
C84_1 C 0.5033(3) 0.1493(3) 0.6063(3) 0.082(2) Uani 0.416(3) 1 d G U P A 2
H84_1 H 0.5368 0.1332 0.6421 0.099 Uiso 0.416(3) 1 calc R U P A 2
C85_1 C 0.4854(4) 0.1228(2) 0.5455(4) 0.095(2) Uani 0.416(3) 1 d G U P A 2
H85_1 H 0.5067 0.0885 0.5399 0.113 Uiso 0.416(3) 1 calc R U P A 2
C86_2 C 0.5921(3) 0.0069(3) 0.6511(3) 0.103(2) Uani 0.584(3) 1 d G U P A 1
H86_2 H 0.5554 -0.0020 0.6131 0.123 Uiso 0.584(3) 1 calc R U P A 1
C87_2 C 0.5970(3) -0.0233(2) 0.7092(4) 0.0917(19) Uani 0.584(3) 1 d G U P A 1
H87_2 H 0.5637 -0.0528 0.7108 0.110 Uiso 0.584(3) 1 calc R U P A 1
C88_2 C 0.6507(4) -0.0102(2) 0.7648(3) 0.102(2) Uani 0.584(3) 1 d G U P A 1
H88_2 H 0.6541 -0.0309 0.8044 0.123 Uiso 0.584(3) 1 calc R U P A 1
C89_2 C 0.6994(3) 0.0329(3) 0.7623(3) 0.113(2) Uani 0.584(3) 1 d G U P A 1
H89_2 H 0.7361 0.0418 0.8003 0.135 Uiso 0.584(3) 1 calc R U P A 1
C90_2 C 0.6945(3) 0.0631(2) 0.7043(4) 0.106(2) Uani 0.584(3) 1 d G U P A 1
H90_2 H 0.7278 0.0926 0.7027 0.127 Uiso 0.584(3) 1 calc R U P A 1
C91_2 C 0.6408(4) 0.0501(2) 0.6487(3) 0.104(2) Uani 0.584(3) 1 d G U P A 1
H91_2 H 0.6375 0.0707 0.6091 0.125 Uiso 0.584(3) 1 calc R U P A 1

loop_
_atom_site_aniso_label
_atom_site_aniso_U_11
_atom_site_aniso_U_22
_atom_site_aniso_U_33
_atom_site_aniso_U_23
_atom_site_aniso_U_13
_atom_site_aniso_U_12
Si1 0.0236(3) 0.0206(3) 0.0205(3) -0.0006(2) 0.0052(2) -0.0003(2)
Si2 0.0268(3) 0.0206(3) 0.0185(3) -0.0006(2) 0.0044(2) -0.0016(2)
Si3 0.0248(3) 0.0219(3) 0.0223(3) -0.0010(2) 0.0072(2) -0.0010(2)
Si4 0.0253(3) 0.0189(3) 0.0201(3) -0.0011(2) 0.0042(2) -0.0019(2)
Si5 0.0238(3) 0.0203(3) 0.0206(3) 0.0008(2) 0.0045(2) 0.0011(2)
Si6 0.0231(3) 0.0197(3) 0.0204(3) -0.0010(2) 0.0033(2) -0.0013(2)
B 0.0335(14) 0.0326(15) 0.0235(13) -0.0025(11) 0.0020(10) -0.0037(11)
C1 0.0315(11) 0.0183(10) 0.0200(10) -0.0002(8) 0.0036(8) -0.0013(8)
C2 0.0314(12) 0.0215(11) 0.0233(11) -0.0004(9) 0.0031(9) -0.0026(9)
C3 0.0333(12) 0.0286(13) 0.0299(12) -0.0025(10) -0.0015(10) -0.0034(10)
C4 0.0470(15) 0.0222(12) 0.0243(11) -0.0020(9) -0.0012(10) -0.0017(10)
C5 0.0447(14) 0.0271(13) 0.0270(12) -0.0058(10) 0.0060(10) 0.0037(10)
C6 0.0344(12) 0.0238(11) 0.0253(11) -0.0009(9) 0.0058(9) 0.0020(9)
C7 0.0265(11) 0.0317(13) 0.0272(11) -0.0042(10) 0.0051(9) -0.0031(9)
C8 0.0405(15) 0.0371(15) 0.0442(16) -0.0047(12) 0.0037(12) 0.0087(12)
C9 0.0425(16) 0.0529(18) 0.0487(17) -0.0072(14) 0.0173(13) -0.0159(13)
C10 0.0536(16) 0.0266(13) 0.0268(12) -0.0049(10) -0.0039(11) 0.0000(11)
C11 0.067(2) 0.0458(17) 0.0275(13) -0.0026(12) 0.0025(13) -0.0087(15)
C12 0.083(2) 0.053(2) 0.0339(15) -0.0069(14) 0.0019(15) -0.0352(18)
C13 0.0347(13) 0.0374(14) 0.0343(13) -0.0101(11) 0.0101(10) 0.0008(11)
C14 0.059(2) 0.062(2) 0.0461(18) -0.0099(15) 0.0252(15) -0.0133(16)
C15 0.0417(16) 0.0501(19) 0.062(2) -0.0134(16) 0.0073(14) 0.0131(14)
C16 0.0253(10) 0.0223(11) 0.0222(10) -0.0026(8) 0.0036(8) -0.0003(8)
C17 0.0271(11) 0.0269(12) 0.0244(11) -0.0017(9) 0.0065(9) -0.0005(9)
C18 0.0340(13) 0.0317(13) 0.0289(12) -0.0080(10) 0.0112(10) -0.0019(10)
C19 0.0345(13) 0.0308(13) 0.0345(13) -0.0087(10) 0.0057(10) -0.0050(10)
C20 0.0321(12) 0.0329(13) 0.0371(13) -0.0092(11) 0.0109(10) -0.0092(10)
C21 0.0251(11) 0.0302(12) 0.0257(11) -0.0058(9) 0.0049(9) -0.0030(9)
C22 0.0325(12) 0.0271(12) 0.0311(12) -0.0035(10) 0.0125(10) -0.0025(9)
C23 0.0486(16) 0.0441(16) 0.0329(14) 0.0022(12) 0.0159(12) -0.0006(13)
C24 0.0312(12) 0.0368(14) 0.0418(15) -0.0028(11) 0.0128(11) -0.0011(10)
C25 0.0435(15) 0.0372(15) 0.0481(16) -0.0205(13) 0.0160(13) -0.0103(12)
C26 0.097(3) 0.0319(17) 0.077(3) -0.0156(17) 0.025(2) -0.0086(18)
C27 0.053(2) 0.071(2) 0.070(2) -0.040(2) 0.0073(17) -0.0171(17)
C28 0.0249(11) 0.0375(14) 0.0335(13) -0.0115(11) 0.0086(9) -0.0074(10)
C29 0.0524(19) 0.079(2) 0.0378(16) 0.0070(16) 0.0185(14) 0.0096(17)
C30 0.0377(15) 0.060(2) 0.0535(19) -0.0037(16) 0.0092(13) 0.0121(14)
C31 0.0279(11) 0.0201(10) 0.0203(10) 0.0012(8) 0.0037(8) -0.0011(8)
C32 0.0317(12) 0.0255(11) 0.0229(11) -0.0013(9) 0.0070(9) -0.0007(9)
C33 0.0381(13) 0.0286(12) 0.0290(12) 0.0000(10) 0.0127(10) -0.0069(10)
C34 0.0410(14) 0.0238(12) 0.0308(12) -0.0002(10) 0.0089(10) -0.0059(10)
C35 0.0413(13) 0.0223(11) 0.0285(12) -0.0042(9) 0.0093(10) -0.0025(10)
C36 0.0312(11) 0.0234(11) 0.0212(10) 0.0010(9) 0.0056(9) 0.0013(9)
C37 0.0405(13) 0.0286(13) 0.0300(12) -0.0047(10) 0.0160(10) -0.0052(10)
C38 0.093(3) 0.0394(17) 0.0291(14) -0.0051(12) 0.0185(15) -0.0125(16)
C39 0.0469(18) 0.065(2) 0.075(2) -0.0331(19) 0.0228(17) 0.0017(16)
C40 0.0545(17) 0.0291(14) 0.0409(15) -0.0053(11) 0.0194(13) -0.0131(12)
C41 0.080(3) 0.0317(16) 0.069(2) 0.0101(15) 0.0007(19) -0.0109(16)
C42 0.068(2) 0.052(2) 0.082(3) 0.0019(19) -0.012(2) -0.0264(18)
C43 0.0374(13) 0.0226(11) 0.0235(11) -0.0002(9) 0.0107(9) 0.0013(9)
C44 0.0370(14) 0.0569(19) 0.0393(15) 0.0025(13) 0.0143(12) 0.0074(13)
C45 0.074(2) 0.0333(15) 0.0357(14) -0.0090(12) 0.0265(14) -0.0073(14)
C46 0.0311(12) 0.0265(12) 0.0268(11) -0.0014(9) 0.0044(9) 0.0049(9)
C47 0.0320(13) 0.0344(14) 0.0380(14) -0.0031(11) 0.0060(10) 0.0065(10)
C48 0.0350(14) 0.0448(17) 0.065(2) -0.0133(15) 0.0123(14) 0.0106(12)
C49 0.0493(18) 0.0383(17) 0.071(2) -0.0164(15) 0.0021(16) 0.0182(14)
C50 0.0502(17) 0.0262(14) 0.061(2) -0.0053(13) 0.0051(14) 0.0060(12)
C51 0.0396(14) 0.0245(12) 0.0355(13) 0.0000(10) 0.0042(11) 0.0032(10)
C52 0.0295(13) 0.0376(15) 0.0519(17) -0.0004(12) 0.0142(12) 0.0054(11)
C53 0.0469(18) 0.064(2) 0.062(2) 0.0083(17) 0.0255(16) 0.0090(15)
C54 0.0335(15) 0.0511(19) 0.073(2) -0.0038(16) 0.0057(14) 0.0017(13)
C55 0.070(2) 0.056(2) 0.114(4) -0.030(2) 0.000(2) 0.033(2)
C56A 0.080(7) 0.071(7) 0.142(7) -0.064(6) 0.003(5) 0.030(5)
C57A 0.097(6) 0.089(6) 0.152(7) -0.035(5) -0.016(6) 0.047(5)
C56B 0.034(4) 0.053(5) 0.096(6) -0.026(4) 0.002(4) 0.018(3)
C57B 0.099(9) 0.095(10) 0.117(8) -0.055(7) -0.007(7) 0.052(7)
C58 0.0432(14) 0.0225(12) 0.0411(14) 0.0026(11) 0.0090(11) -0.0013(10)
C59 0.0509(17) 0.0330(15) 0.0578(19) -0.0023(14) 0.0074(14) -0.0085(13)
C60 0.066(2) 0.0417(17) 0.0516(19) 0.0148(14) 0.0111(16) 0.0011(15)
C61 0.0305(11) 0.0227(11) 0.0218(10) 0.0031(9) 0.0045(9) 0.0028(9)
C62 0.0325(12) 0.0316(13) 0.0249(11) 0.0014(10) 0.0023(9) 0.0053(10)
C63 0.0400(14) 0.0444(16) 0.0250(12) 0.0032(11) -0.0001(10) 0.0073(12)
C64 0.0475(15) 0.0404(15) 0.0232(12) 0.0066(11) 0.0086(11) 0.0089(12)
C65 0.0358(13) 0.0387(14) 0.0278(12) 0.0066(11) 0.0098(10) 0.0032(11)
C66 0.0319(12) 0.0260(12) 0.0250(11) 0.0043(9) 0.0065(9) 0.0022(9)
C67 0.0292(12) 0.0477(16) 0.0279(12) -0.0015(11) 0.0003(10) 0.0057(11)
C68 0.0345(14) 0.0584(19) 0.0416(16) -0.0048(14) -0.0012(12) -0.0006(13)
C69 0.0429(17) 0.059(2) 0.0531(19) 0.0006(16) 0.0012(14) 0.0179(15)
C70 0.0549(18) 0.064(2) 0.0232(12) 0.0098(13) 0.0087(12) 0.0136(15)
C71 0.094(3) 0.063(2) 0.0341(16) -0.0058(15) 0.0148(17) 0.010(2)
C72 0.102(3) 0.061(2) 0.0451(19) 0.0207(17) 0.037(2) 0.018(2)
C73 0.0279(11) 0.0317(13) 0.0255(11) 0.0052(9) 0.0067(9) -0.0008(9)
C74 0.0321(13) 0.0415(15) 0.0363(14) 0.0061(12) 0.0077(11) 0.0060(11)
C75 0.0402(15) 0.0442(17) 0.0474(17) 0.0112(13) 0.0045(13) -0.0105(12)
Li 0.038(3) 0.075(4) 0.051(3) -0.027(3) 0.006(2) 0.000(3)
O 0.0385(11) 0.0515(13) 0.0570(13) -0.0168(10) 0.0080(10) 0.0019(9)
C76 0.0489(18) 0.053(2) 0.063(2) -0.0019(16) 0.0083(16) -0.0099(15)
C77A 0.053(3) 0.071(4) 0.080(4) 0.019(3) 0.030(3) 0.013(2)
C77B 0.079(14) 0.062(13) 0.069(14) 0.005(11) 0.035(11) -0.005(11)
C78 0.093(3) 0.080(3) 0.096(4) -0.034(3) 0.036(3) 0.007(3)
C79 0.061(2) 0.070(3) 0.099(3) -0.044(2) 0.018(2) -0.0102(19)
C80_1 0.080(4) 0.095(4) 0.108(4) 0.020(4) 0.015(4) -0.005(3)
C81_1 0.052(3) 0.083(4) 0.098(4) 0.036(3) 0.020(3) -0.001(3)
C82_1 0.050(3) 0.078(4) 0.088(4) 0.043(3) 0.041(3) 0.001(3)
C83_1 0.063(3) 0.091(4) 0.085(4) 0.036(3) 0.044(3) 0.007(3)
C84_1 0.072(4) 0.090(4) 0.092(4) 0.041(3) 0.036(3) 0.014(3)
C85_1 0.085(4) 0.090(4) 0.109(4) 0.028(4) 0.018(4) 0.010(3)
C86_2 0.093(4) 0.097(4) 0.129(4) -0.015(3) 0.047(3) 0.025(3)
C87_2 0.082(3) 0.087(3) 0.122(4) -0.006(3) 0.064(3) 0.015(3)
C88_2 0.101(4) 0.099(4) 0.121(4) 0.001(3) 0.057(3) 0.029(3)
C89_2 0.103(4) 0.103(4) 0.135(4) -0.019(3) 0.031(4) 0.030(3)
C90_2 0.097(4) 0.086(4) 0.142(4) -0.006(3) 0.042(3) 0.020(3)
C91_2 0.095(4) 0.095(4) 0.133(4) 0.003(3) 0.051(3) 0.022(3)

loop_
_atom_type_symbol
_atom_type_description
_atom_type_scat_dispersion_real
_atom_type_scat_dispersion_imag
_atom_type_scat_source
C C 0.0033 0.0016 'International Tables Vol C Tables 4.2.6.8 and 6.1.1.4'
H H 0.0000 0.0000 'International Tables Vol C Tables 4.2.6.8 and 6.1.1.4'
O O 0.0106 0.0060 'International Tables Vol C Tables 4.2.6.8 and 6.1.1.4'
Si Si 0.0817 0.0704 'International Tables Vol C Tables 4.2.6.8 and 6.1.1.4'
B B 0.0013 0.0007 'International Tables Vol C Tables 4.2.6.8 and 6.1.1.4'
Li Li -0.0003 0.0001 'International Tables Vol C Tables 4.2.6.8 and 6.1.1.4'

loop_
_geom_angle_atom_site_label_1
_geom_angle_atom_site_label_2
_geom_angle_atom_site_label_3
_geom_angle
_geom_angle_site_symmetry_1
_geom_angle_site_symmetry_3
Si4 Si1 Si6 77.94(3) . .
Si4 Si1 Si2 97.58(3) . .
Si6 Si1 Si2 98.58(3) . .
Si4 Si1 Si3 57.00(2) . .
Si6 Si1 Si3 55.72(2) . .
Si2 Si1 Si3 55.88(2) . .
C31 Si2 B 114.11(11) . .
C31 Si2 Si3 110.95(7) . .
B Si2 Si3 121.60(9) . .
C31 Si2 Si1 119.27(7) . .
B Si2 Si1 116.50(9) . .
Si3 Si2 Si1 66.44(3) . .
Si6 Si3 Si2 100.88(3) . .
Si6 Si3 Si4 77.72(3) . .
Si2 Si3 Si4 97.78(3) . .
Si6 Si3 Si1 56.86(2) . .
Si2 Si3 Si1 57.68(2) . .
Si4 Si3 Si1 55.45(2) . .
C1 Si4 Si1 128.65(8) . .
C1 Si4 Si3 121.19(7) . .
Si1 Si4 Si3 67.55(3) . .
C1 Si4 Si5 132.71(7) . .
Si1 Si4 Si5 94.68(3) . .
Si3 Si4 Si5 89.64(3) . .
C61 Si5 C46 107.19(10) . .
C61 Si5 Si6 108.74(7) . .
C46 Si5 Si6 128.79(8) . .
C61 Si5 Si4 129.96(8) . .
C46 Si5 Si4 105.91(8) . .
Si6 Si5 Si4 76.46(3) . .
C16 Si6 Si3 131.96(8) . .
C16 Si6 Si1 117.80(7) . .
Si3 Si6 Si1 67.42(3) . .
C16 Si6 Si5 133.21(8) . .
Si3 Si6 Si5 90.56(3) . .
Si1 Si6 Si5 93.78(3) . .
Si2 B Li 137.4(2) . .
Si2 B Li 142.62(19) . 3_565
Li B Li 75.1(2) . 3_565
Si2 B H1 107.3(17) . .
Li B H1 115.3(17) . .
Li B H1 46.3(17) 3_565 .
Si2 B H2 108.7(15) . .
Li B H2 61.3(15) . .
Li B H2 66.3(15) 3_565 .
H1 B H2 105(2) . .
Si2 B H3 108.9(16) . .
Li B H3 53.3(16) . .
Li B H3 106.7(16) 3_565 .
H1 B H3 113(2) . .
H2 B H3 113(2) . .
C2 C1 C6 118.4(2) . .
C2 C1 Si4 121.50(17) . .
C6 C1 Si4 120.06(17) . .
C3 C2 C1 119.5(2) . .
C3 C2 C7 117.7(2) . .
C1 C2 C7 122.8(2) . .
C4 C3 C2 122.5(2) . .
C4 C3 H4 118.7 . .
C2 C3 H4 118.7 . .
C3 C4 C5 117.5(2) . .
C3 C4 C10 123.4(2) . .
C5 C4 C10 119.1(2) . .
C4 C5 C6 122.8(2) . .
C4 C5 H5 118.6 . .
C6 C5 H5 118.6 . .
C5 C6 C1 119.3(2) . .
C5 C6 C13 117.9(2) . .
C1 C6 C13 122.8(2) . .
C2 C7 C8 111.4(2) . .
C2 C7 C9 112.6(2) . .
C8 C7 C9 110.3(2) . .
C2 C7 H7 107.4 . .
C8 C7 H7 107.4 . .
C9 C7 H7 107.4 . .
C7 C8 H8A 109.5 . .
C7 C8 H8B 109.5 . .
H8A C8 H8B 109.5 . .
C7 C8 H8C 109.5 . .
H8A C8 H8C 109.5 . .
H8B C8 H8C 109.5 . .
C7 C9 H9A 109.5 . .
C7 C9 H9B 109.5 . .
H9A C9 H9B 109.5 . .
C7 C9 H9C 109.5 . .
H9A C9 H9C 109.5 . .
H9B C9 H9C 109.5 . .
C11 C10 C12 109.2(2) . .
C11 C10 C4 110.4(2) . .
C12 C10 C4 114.3(2) . .
C11 C10 H10 107.5 . .
C12 C10 H10 107.5 . .
C4 C10 H10 107.5 . .
C10 C11 H11A 109.5 . .
C10 C11 H11B 109.5 . .
H11A C11 H11B 109.5 . .
C10 C11 H11C 109.5 . .
H11A C11 H11C 109.5 . .
H11B C11 H11C 109.5 . .
C10 C12 H12A 109.5 . .
C10 C12 H12B 109.5 . .
H12A C12 H12B 109.5 . .
C10 C12 H12C 109.5 . .
H12A C12 H12C 109.5 . .
H12B C12 H12C 109.5 . .
C6 C13 C14 109.9(2) . .
C6 C13 C15 113.2(2) . .
C14 C13 C15 110.5(2) . .
C6 C13 H13 107.6 . .
C14 C13 H13 107.6 . .
C15 C13 H13 107.6 . .
C13 C14 H14A 109.5 . .
C13 C14 H14B 109.5 . .
H14A C14 H14B 109.5 . .
C13 C14 H14C 109.5 . .
H14A C14 H14C 109.5 . .
H14B C14 H14C 109.5 . .
C13 C15 H15A 109.5 . .
C13 C15 H15B 109.5 . .
H15A C15 H15B 109.5 . .
C13 C15 H15C 109.5 . .
H15A C15 H15C 109.5 . .
H15B C15 H15C 109.5 . .
C21 C16 C17 118.1(2) . .
C21 C16 Si6 122.09(17) . .
C17 C16 Si6 119.48(17) . .
C18 C17 C16 119.5(2) . .
C18 C17 C22 117.4(2) . .
C16 C17 C22 123.2(2) . .
C19 C18 C17 122.5(2) . .
C19 C18 H18 118.8 . .
C17 C18 H18 118.8 . .
C18 C19 C20 117.4(2) . .
C18 C19 C25 121.1(2) . .
C20 C19 C25 121.5(2) . .
C19 C20 C21 122.4(2) . .
C19 C20 H20 118.8 . .
C21 C20 H20 118.8 . .
C20 C21 C16 119.9(2) . .
C20 C21 C28 117.5(2) . .
C16 C21 C28 122.5(2) . .
C17 C22 C24 111.6(2) . .
C17 C22 C23 111.9(2) . .
C24 C22 C23 109.8(2) . .
C17 C22 H22 107.8 . .
C24 C22 H22 107.8 . .
C23 C22 H22 107.8 . .
C22 C23 H23A 109.5 . .
C22 C23 H23B 109.5 . .
H23A C23 H23B 109.5 . .
C22 C23 H23C 109.5 . .
H23A C23 H23C 109.5 . .
H23B C23 H23C 109.5 . .
C22 C24 H24A 109.5 . .
C22 C24 H24B 109.5 . .
H24A C24 H24B 109.5 . .
C22 C24 H24C 109.5 . .
H24A C24 H24C 109.5 . .
H24B C24 H24C 109.5 . .
C19 C25 C26 111.0(3) . .
C19 C25 C27 111.4(3) . .
C26 C25 C27 111.1(3) . .
C19 C25 H25 107.7 . .
C26 C25 H25 107.7 . .
C27 C25 H25 107.7 . .
C25 C26 H26A 109.5 . .
C25 C26 H26B 109.5 . .
H26A C26 H26B 109.5 . .
C25 C26 H26C 109.5 . .
H26A C26 H26C 109.5 . .
H26B C26 H26C 109.5 . .
C25 C27 H27A 109.5 . .
C25 C27 H27B 109.5 . .
H27A C27 H27B 109.5 . .
C25 C27 H27C 109.5 . .
H27A C27 H27C 109.5 . .
H27B C27 H27C 109.5 . .
C29 C28 C30 110.4(2) . .
C29 C28 C21 112.1(2) . .
C30 C28 C21 110.4(2) . .
C29 C28 H28 108.0 . .
C30 C28 H28 108.0 . .
C21 C28 H28 108.0 . .
C28 C29 H29A 109.5 . .
C28 C29 H29B 109.5 . .
H29A C29 H29B 109.5 . .
C28 C29 H29C 109.5 . .
H29A C29 H29C 109.5 . .
H29B C29 H29C 109.5 . .
C28 C30 H30A 109.5 . .
C28 C30 H30B 109.5 . .
H30A C30 H30B 109.5 . .
C28 C30 H30C 109.5 . .
H30A C30 H30C 109.5 . .
H30B C30 H30C 109.5 . .
C32 C31 C36 117.8(2) . .
C32 C31 Si2 117.88(16) . .
C36 C31 Si2 124.33(16) . .
C33 C32 C31 120.0(2) . .
C33 C32 C37 117.0(2) . .
C31 C32 C37 122.9(2) . .
C34 C33 C32 122.3(2) . .
C34 C33 H33 118.9 . .
C32 C33 H33 118.9 . .
C33 C34 C35 117.5(2) . .
C33 C34 C40 121.2(2) . .
C35 C34 C40 121.2(2) . .
C34 C35 C36 122.6(2) . .
C34 C35 H35 118.7 . .
C36 C35 H35 118.7 . .
C35 C36 C31 119.8(2) . .
C35 C36 C43 119.2(2) . .
C31 C36 C43 121.0(2) . .
C39 C37 C32 112.3(2) . .
C39 C37 C38 111.7(3) . .
C32 C37 C38 110.4(2) . .
C39 C37 H37 107.4 . .
C32 C37 H37 107.4 . .
C38 C37 H37 107.4 . .
C37 C38 H38A 109.5 . .
C37 C38 H38B 109.5 . .
H38A C38 H38B 109.5 . .
C37 C38 H38C 109.5 . .
H38A C38 H38C 109.5 . .
H38B C38 H38C 109.5 . .
C37 C39 H39A 109.5 . .
C37 C39 H39B 109.5 . .
H39A C39 H39B 109.5 . .
C37 C39 H39C 109.5 . .
H39A C39 H39C 109.5 . .
H39B C39 H39C 109.5 . .
C41 C40 C34 112.0(3) . .
C41 C40 C42 110.4(3) . .
C34 C40 C42 111.8(2) . .
C41 C40 H40 107.5 . .
C34 C40 H40 107.5 . .
C42 C40 H40 107.5 . .
C40 C41 H41A 109.5 . .
C40 C41 H41B 109.5 . .
H41A C41 H41B 109.5 . .
C40 C41 H41C 109.5 . .
H41A C41 H41C 109.5 . .
H41B C41 H41C 109.5 . .
C40 C42 H42A 109.5 . .
C40 C42 H42B 109.5 . .
H42A C42 H42B 109.5 . .
C40 C42 H42C 109.5 . .
H42A C42 H42C 109.5 . .
H42B C42 H42C 109.5 . .
C44 C43 C36 110.7(2) . .
C44 C43 C45 110.0(2) . .
C36 C43 C45 115.2(2) . .
C44 C43 H43 106.8 . .
C36 C43 H43 106.8 . .
C45 C43 H43 106.8 . .
C43 C44 H44A 109.5 . .
C43 C44 H44B 109.5 . .
H44A C44 H44B 109.5 . .
C43 C44 H44C 109.5 . .
H44A C44 H44C 109.5 . .
H44B C44 H44C 109.5 . .
C43 C45 H45A 109.5 . .
C43 C45 H45B 109.5 . .
H45A C45 H45B 109.5 . .
C43 C45 H45C 109.5 . .
H45A C45 H45C 109.5 . .
H45B C45 H45C 109.5 . .
C51 C46 C47 117.2(2) . .
C51 C46 Si5 116.24(18) . .
C47 C46 Si5 126.43(19) . .
C48 C47 C46 119.5(3) . .
C48 C47 C52 116.5(2) . .
C46 C47 C52 124.1(2) . .
C49 C48 C47 123.0(3) . .
C49 C48 H48 118.5 . .
C47 C48 H48 118.5 . .
C48 C49 C50 117.4(3) . .
C48 C49 C55 121.9(3) . .
C50 C49 C55 120.7(3) . .
C49 C50 C51 122.2(3) . .
C49 C50 H50 118.9 . .
C51 C50 H50 118.9 . .
C50 C51 C46 120.6(3) . .
C50 C51 C58 116.4(2) . .
C46 C51 C58 123.0(2) . .
C47 C52 C53 111.6(3) . .
C47 C52 C54 111.9(2) . .
C53 C52 C54 109.4(2) . .
C47 C52 H52 107.9 . .
C53 C52 H52 107.9 . .
C54 C52 H52 107.9 . .
C52 C53 H53A 109.5 . .
C52 C53 H53B 109.5 . .
H53A C53 H53B 109.5 . .
C52 C53 H53C 109.5 . .
H53A C53 H53C 109.5 . .
H53B C53 H53C 109.5 . .
C52 C54 H54A 109.5 . .
C52 C54 H54B 109.5 . .
H54A C54 H54B 109.5 . .
C52 C54 H54C 109.5 . .
H54A C54 H54C 109.5 . .
H54B C54 H54C 109.5 . .
C56B C55 C57B 118.1(9) . .
C56A C55 C57A 113.9(8) . .
C56B C55 C49 113.8(4) . .
C56A C55 C49 115.1(5) . .
C57B C55 C49 113.7(8) . .
C57A C55 C49 112.9(5) . .
C56A C55 H55A 104.5 . .
C57A C55 H55A 104.5 . .
C49 C55 H55A 104.5 . .
C56B C55 H55B 102.8 . .
C57B C55 H55B 102.8 . .
C49 C55 H55B 102.8 . .
C55 C56A H56A 109.5 . .
C55 C56A H56B 109.5 . .
H56A C56A H56B 109.5 . .
C55 C56A H56C 109.5 . .
H56A C56A H56C 109.5 . .
H56B C56A H56C 109.5 . .
C55 C57A H57A 109.5 . .
C55 C57A H57B 109.5 . .
H57A C57A H57B 109.5 . .
C55 C57A H57C 109.5 . .
H57A C57A H57C 109.5 . .
H57B C57A H57C 109.5 . .
C55 C56B H56D 109.5 . .
C55 C56B H56E 109.5 . .
H56D C56B H56E 109.5 . .
C55 C56B H56F 109.5 . .
H56D C56B H56F 109.5 . .
H56E C56B H56F 109.5 . .
C55 C57B H57D 109.5 . .
C55 C57B H57E 109.5 . .
H57D C57B H57E 109.5 . .
C55 C57B H57F 109.5 . .
H57D C57B H57F 109.5 . .
H57E C57B H57F 109.5 . .
C51 C58 C60 110.8(2) . .
C51 C58 C59 112.3(2) . .
C60 C58 C59 111.5(2) . .
C51 C58 H58 107.3 . .
C60 C58 H58 107.3 . .
C59 C58 H58 107.3 . .
C58 C59 H59A 109.5 . .
C58 C59 H59B 109.5 . .
H59A C59 H59B 109.5 . .
C58 C59 H59C 109.5 . .
H59A C59 H59C 109.5 . .
H59B C59 H59C 109.5 . .
C58 C60 H60A 109.5 . .
C58 C60 H60B 109.5 . .
H60A C60 H60B 109.5 . .
C58 C60 H60C 109.5 . .
H60A C60 H60C 109.5 . .
H60B C60 H60C 109.5 . .
C66 C61 C62 117.4(2) . .
C66 C61 Si5 126.16(17) . .
C62 C61 Si5 116.46(17) . .
C63 C62 C61 119.9(2) . .
C63 C62 C67 117.0(2) . .
C61 C62 C67 123.1(2) . .
C64 C63 C62 122.8(2) . .
C64 C63 H63 118.6 . .
C62 C63 H63 118.6 . .
C63 C64 C65 117.3(2) . .
C63 C64 C70 121.1(3) . .
C65 C64 C70 121.6(3) . .
C64 C65 C66 122.3(2) . .
C64 C65 H65 118.9 . .
C66 C65 H65 118.9 . .
C65 C66 C61 120.3(2) . .
C65 C66 C73 116.8(2) . .
C61 C66 C73 122.9(2) . .
C62 C67 C68 112.3(2) . .
C62 C67 C69 110.9(2) . .
C68 C67 C69 111.3(2) . .
C62 C67 H67 107.3 . .
C68 C67 H67 107.3 . .
C69 C67 H67 107.3 . .
C67 C68 H68A 109.5 . .
C67 C68 H68B 109.5 . .
H68A C68 H68B 109.5 . .
C67 C68 H68C 109.5 . .
H68A C68 H68C 109.5 . .
H68B C68 H68C 109.5 . .
C67 C69 H69A 109.5 . .
C67 C69 H69B 109.5 . .
H69A C69 H69B 109.5 . .
C67 C69 H69C 109.5 . .
H69A C69 H69C 109.5 . .
H69B C69 H69C 109.5 . .
C64 C70 C72 112.5(3) . .
C64 C70 C71 110.7(3) . .
C72 C70 C71 110.0(3) . .
C64 C70 H70 107.8 . .
C72 C70 H70 107.8 . .
C71 C70 H70 107.8 . .
C70 C71 H71A 109.5 . .
C70 C71 H71B 109.5 . .
H71A C71 H71B 109.5 . .
C70 C71 H71C 109.5 . .
H71A C71 H71C 109.5 . .
H71B C71 H71C 109.5 . .
C70 C72 H72A 109.5 . .
C70 C72 H72B 109.5 . .
H72A C72 H72B 109.5 . .
C70 C72 H72C 109.5 . .
H72A C72 H72C 109.5 . .
H72B C72 H72C 109.5 . .
C74 C73 C66 110.9(2) . .
C74 C73 C75 110.1(2) . .
C66 C73 C75 112.5(2) . .
C74 C73 H73 107.7 . .
C66 C73 H73 107.7 . .
C75 C73 H73 107.7 . .
C73 C74 H74A 109.5 . .
C73 C74 H74B 109.5 . .
H74A C74 H74B 109.5 . .
C73 C74 H74C 109.5 . .
H74A C74 H74C 109.5 . .
H74B C74 H74C 109.5 . .
C73 C75 H75A 109.5 . .
C73 C75 H75B 109.5 . .
H75A C75 H75B 109.5 . .
C73 C75 H75C 109.5 . .
H75A C75 H75C 109.5 . .
H75B C75 H75C 109.5 . .
O Li B 130.4(3) . .
O Li B 124.5(3) . 3_565
B Li B 104.9(2) . 3_565
O Li Li 175.2(4) . 3_565
B Li Li 52.82(18) . 3_565
B Li Li 52.10(18) 3_565 3_565
O Li H2 135.6(9) . .
B Li H2 29.5(8) . .
B Li H2 93.9(9) 3_565 .
Li Li H2 49.1(8) 3_565 .
O Li H3 108.3(11) . .
B Li H3 30.5(10) . .
B Li H3 120.0(11) 3_565 .
Li Li H3 73.1(10) 3_565 .
H2 Li H3 59.4(13) . .
C76 O C79 108.1(3) . .
C76 O Li 128.2(3) . .
C79 O Li 122.7(3) . .
O C76 C77B 100.5(9) . .
O C76 C77A 105.7(3) . .
O C76 H76A 110.6 . .
C77A C76 H76A 110.6 . .
O C76 H76B 110.6 . .
C77A C76 H76B 110.6 . .
H76A C76 H76B 108.7 . .
O C76 H76C 111.7 . .
C77B C76 H76C 111.7 . .
O C76 H76D 111.7 . .
C77B C76 H76D 111.7 . .
H76C C76 H76D 109.4 . .
C78 C77A C76 101.0(4) . .
C78 C77A H77A 111.6 . .
C76 C77A H77A 111.6 . .
C78 C77A H77B 111.6 . .
C76 C77A H77B 111.6 . .
H77A C77A H77B 109.4 . .
C78 C77B C76 112.3(13) . .
C78 C77B H77C 109.1 . .
C76 C77B H77C 109.1 . .
C78 C77B H77D 109.1 . .
C76 C77B H77D 109.1 . .
H77C C77B H77D 107.9 . .
C77B C78 C79 105.2(9) . .
C77A C78 C79 103.8(4) . .
C77A C78 H78A 111.0 . .
C79 C78 H78A 111.0 . .
C77A C78 H78B 111.0 . .
C79 C78 H78B 111.0 . .
H78A C78 H78B 109.0 . .
C77B C78 H78C 110.7 . .
C79 C78 H78C 110.7 . .
C77B C78 H78D 110.7 . .
C79 C78 H78D 110.7 . .
H78C C78 H78D 108.8 . .
O C79 C78 106.3(3) . .
O C79 H79A 110.5 . .
C78 C79 H79A 110.5 . .
O C79 H79B 110.5 . .
C78 C79 H79B 110.5 . .
H79A C79 H79B 108.7 . .
C81_1 C80_1 C85_1 120.0 . .
C81_1 C80_1 H80_1 120.0 . .
C85_1 C80_1 H80_1 120.0 . .
C80_1 C81_1 C82_1 120.0 . .
C80_1 C81_1 H81_1 120.0 . .
C82_1 C81_1 H81_1 120.0 . .
C83_1 C82_1 C81_1 120.0 . .
C83_1 C82_1 H82_1 120.0 . .
C81_1 C82_1 H82_1 120.0 . .
C82_1 C83_1 C84_1 120.0 . .
C82_1 C83_1 H83_1 120.0 . .
C84_1 C83_1 H83_1 120.0 . .
C85_1 C84_1 C83_1 120.0 . .
C85_1 C84_1 H84_1 120.0 . .
C83_1 C84_1 H84_1 120.0 . .
C84_1 C85_1 C80_1 120.0 . .
C84_1 C85_1 H85_1 120.0 . .
C80_1 C85_1 H85_1 120.0 . .
C87_2 C86_2 C91_2 120.0 . .
C87_2 C86_2 H86_2 120.0 . .
C91_2 C86_2 H86_2 120.0 . .
C88_2 C87_2 C86_2 120.0 . .
C88_2 C87_2 H87_2 120.0 . .
C86_2 C87_2 H87_2 120.0 . .
C87_2 C88_2 C89_2 120.0 . .
C87_2 C88_2 H88_2 120.0 . .
C89_2 C88_2 H88_2 120.0 . .
C88_2 C89_2 C90_2 120.0 . .
C88_2 C89_2 H89_2 120.0 . .
C90_2 C89_2 H89_2 120.0 . .
C89_2 C90_2 C91_2 120.0 . .
C89_2 C90_2 H90_2 120.0 . .
C91_2 C90_2 H90_2 120.0 . .
C90_2 C91_2 C86_2 120.0 . .
C90_2 C91_2 H91_2 120.0 . .
C86_2 C91_2 H91_2 120.0 . .

loop_
_geom_bond_atom_site_label_1
_geom_bond_atom_site_label_2
_geom_bond_distance
_geom_bond_site_symmetry_2
Si1 Si4 2.3193(9) .
Si1 Si6 2.3598(9) .
Si1 Si2 2.3991(8) .
Si1 Si3 2.6024(8) .
Si2 C31 1.918(2) .
Si2 B 2.024(3) .
Si2 Si3 2.3501(9) .
Si3 Si6 2.3289(9) .
Si3 Si4 2.3615(8) .
Si4 C1 1.904(2) .
Si4 Si5 2.3807(9) .
Si5 C61 1.923(2) .
Si5 C46 1.927(2) .
Si5 Si6 2.3752(9) .
Si6 C16 1.903(2) .
B Li 2.401(6) .
B Li 2.425(6) 3_565
B H1 1.11(3) .
B H2 1.18(3) .
B H3 1.23(3) .
C1 C2 1.410(3) .
C1 C6 1.419(3) .
C2 C3 1.398(3) .
C2 C7 1.523(3) .
C3 C4 1.382(4) .
C3 H4 0.9500 .
C4 C5 1.381(4) .
C4 C10 1.520(3) .
C5 C6 1.393(3) .
C5 H5 0.9500 .
C6 C13 1.514(3) .
C7 C8 1.524(4) .
C7 C9 1.532(4) .
C7 H7 1.0000 .
C8 H8A 0.9800 .
C8 H8B 0.9800 .
C8 H8C 0.9800 .
C9 H9A 0.9800 .
C9 H9B 0.9800 .
C9 H9C 0.9800 .
C10 C11 1.517(4) .
C10 C12 1.519(4) .
C10 H10 1.0000 .
C11 H11A 0.9800 .
C11 H11B 0.9800 .
C11 H11C 0.9800 .
C12 H12A 0.9800 .
C12 H12B 0.9800 .
C12 H12C 0.9800 .
C13 C14 1.530(4) .
C13 C15 1.528(4) .
C13 H13 1.0000 .
C14 H14A 0.9800 .
C14 H14B 0.9800 .
C14 H14C 0.9800 .
C15 H15A 0.9800 .
C15 H15B 0.9800 .
C15 H15C 0.9800 .
C16 C21 1.406(3) .
C16 C17 1.421(3) .
C17 C18 1.391(3) .
C17 C22 1.522(3) .
C18 C19 1.385(4) .
C18 H18 0.9500 .
C19 C20 1.386(3) .
C19 C25 1.516(4) .
C20 C21 1.389(3) .
C20 H20 0.9500 .
C21 C28 1.524(3) .
C22 C24 1.524(4) .
C22 C23 1.537(4) .
C22 H22 1.0000 .
C23 H23A 0.9800 .
C23 H23B 0.9800 .
C23 H23C 0.9800 .
C24 H24A 0.9800 .
C24 H24B 0.9800 .
C24 H24C 0.9800 .
C25 C26 1.523(5) .
C25 C27 1.523(5) .
C25 H25 1.0000 .
C26 H26A 0.9800 .
C26 H26B 0.9800 .
C26 H26C 0.9800 .
C27 H27A 0.9800 .
C27 H27B 0.9800 .
C27 H27C 0.9800 .
C28 C29 1.510(4) .
C28 C30 1.519(4) .
C28 H28 1.0000 .
C29 H29A 0.9800 .
C29 H29B 0.9800 .
C29 H29C 0.9800 .
C30 H30A 0.9800 .
C30 H30B 0.9800 .
C30 H30C 0.9800 .
C31 C32 1.413(3) .
C31 C36 1.422(3) .
C32 C33 1.401(3) .
C32 C37 1.525(3) .
C33 C34 1.382(3) .
C33 H33 0.9500 .
C34 C35 1.389(3) .
C34 C40 1.517(3) .
C35 C36 1.391(3) .
C35 H35 0.9500 .
C36 C43 1.523(3) .
C37 C39 1.522(4) .
C37 C38 1.528(4) .
C37 H37 1.0000 .
C38 H38A 0.9800 .
C38 H38B 0.9800 .
C38 H38C 0.9800 .
C39 H39A 0.9800 .
C39 H39B 0.9800 .
C39 H39C 0.9800 .
C40 C41 1.509(5) .
C40 C42 1.529(5) .
C40 H40 1.0000 .
C41 H41A 0.9800 .
C41 H41B 0.9800 .
C41 H41C 0.9800 .
C42 H42A 0.9800 .
C42 H42B 0.9800 .
C42 H42C 0.9800 .
C43 C44 1.521(4) .
C43 C45 1.523(3) .
C43 H43 1.0000 .
C44 H44A 0.9800 .
C44 H44B 0.9800 .
C44 H44C 0.9800 .
C45 H45A 0.9800 .
C45 H45B 0.9800 .
C45 H45C 0.9800 .
C46 C51 1.418(4) .
C46 C47 1.422(3) .
C47 C48 1.397(4) .
C47 C52 1.515(4) .
C48 C49 1.378(5) .
C48 H48 0.9500 .
C49 C50 1.384(5) .
C49 C55 1.529(4) .
C50 C51 1.390(4) .
C50 H50 0.9500 .
C51 C58 1.521(4) .
C52 C53 1.531(4) .
C52 C54 1.540(4) .
C52 H52 1.0000 .
C53 H53A 0.9800 .
C53 H53B 0.9800 .
C53 H53C 0.9800 .
C54 H54A 0.9800 .
C54 H54B 0.9800 .
C54 H54C 0.9800 .
C55 C56B 1.435(6) .
C55 C56A 1.436(7) .
C55 C57B 1.440(8) .
C55 C57A 1.445(7) .
C55 H55A 1.0000 .
C55 H55B 1.0000 .
C56A H56A 0.9800 .
C56A H56B 0.9800 .
C56A H56C 0.9800 .
C57A H57A 0.9800 .
C57A H57B 0.9800 .
C57A H57C 0.9800 .
C56B H56D 0.9800 .
C56B H56E 0.9800 .
C56B H56F 0.9800 .
C57B H57D 0.9800 .
C57B H57E 0.9800 .
C57B H57F 0.9800 .
C58 C60 1.532(4) .
C58 C59 1.533(4) .
C58 H58 1.0000 .
C59 H59A 0.9800 .
C59 H59B 0.9800 .
C59 H59C 0.9800 .
C60 H60A 0.9800 .
C60 H60B 0.9800 .
C60 H60C 0.9800 .
C61 C66 1.412(3) .
C61 C62 1.422(3) .
C62 C63 1.395(3) .
C62 C67 1.525(4) .
C63 C64 1.377(4) .
C63 H63 0.9500 .
C64 C65 1.389(4) .
C64 C70 1.524(4) .
C65 C66 1.396(3) .
C65 H65 0.9500 .
C66 C73 1.525(3) .
C67 C68 1.528(4) .
C67 C69 1.529(4) .
C67 H67 1.0000 .
C68 H68A 0.9800 .
C68 H68B 0.9800 .
C68 H68C 0.9800 .
C69 H69A 0.9800 .
C69 H69B 0.9800 .
C69 H69C 0.9800 .
C70 C72 1.522(5) .
C70 C71 1.526(5) .
C70 H70 1.0000 .
C71 H71A 0.9800 .
C71 H71B 0.9800 .
C71 H71C 0.9800 .
C72 H72A 0.9800 .
C72 H72B 0.9800 .
C72 H72C 0.9800 .
C73 C74 1.523(4) .
C73 C75 1.532(4) .
C73 H73 1.0000 .
C74 H74A 0.9800 .
C74 H74B 0.9800 .
C74 H74C 0.9800 .
C75 H75A 0.9800 .
C75 H75B 0.9800 .
C75 H75C 0.9800 .
Li O 1.883(6) .
Li B 2.424(6) 3_565
Li Li 2.940(11) 3_565
Li H2 2.11(3) .
Li H3 1.94(3) .
O C76 1.426(4) .
O C79 1.454(4) .
C76 C77B 1.528(19) .
C76 C77A 1.522(6) .
C76 H76A 0.9900 .
C76 H76B 0.9900 .
C76 H76C 0.9900 .
C76 H76D 0.9900 .
C77A C78 1.485(8) .
C77A H77A 0.9900 .
C77A H77B 0.9900 .
C77B C78 1.26(2) .
C77B H77C 0.9900 .
C77B H77D 0.9900 .
C78 C79 1.501(6) .
C78 H78A 0.9900 .
C78 H78B 0.9900 .
C78 H78C 0.9900 .
C78 H78D 0.9900 .
C79 H79A 0.9900 .
C79 H79B 0.9900 .
C80_1 C81_1 1.3900 .
C80_1 C85_1 1.3900 .
C80_1 H80_1 0.9500 .
C81_1 C82_1 1.3900 .
C81_1 H81_1 0.9500 .
C82_1 C83_1 1.3900 .
C82_1 H82_1 0.9500 .
C83_1 C84_1 1.3900 .
C83_1 H83_1 0.9500 .
C84_1 C85_1 1.3900 .
C84_1 H84_1 0.9500 .
C85_1 H85_1 0.9500 .
C86_2 C87_2 1.3900 .
C86_2 C91_2 1.3900 .
C86_2 H86_2 0.9500 .
C87_2 C88_2 1.3900 .
C87_2 H87_2 0.9500 .
C88_2 C89_2 1.3900 .
C88_2 H88_2 0.9500 .
C89_2 C90_2 1.3900 .
C89_2 H89_2 0.9500 .
C90_2 C91_2 1.3900 .
C90_2 H90_2 0.9500 .
C91_2 H91_2 0.9500 .
